data_7119753
loop_
_publ_author_name
'Liu, Chun-Sen'
'Zhang, Zhi-Hong'
'Chen, Min'
'Zhao, Hui'
'Duan, Feng-He'
'Chen, Di-Ming'
'Wang, Ming-Hua'
'Zhang, Shuai'
'Du, Miao'

_publ_section_title
;
 Pore modulation of zirconium-organic frameworks for high-efficiency
 detection of trace proteins.
;
_journal_issue 28
_journal_name_full 'Chemical communications (Cambridge, England)'
_journal_page_first 3941
_journal_paper_doi 10.1039/c7cc00029d
_journal_volume 53
_journal_year 2017
_chemical_formula_moiety '0.13(C800 H1115 N146 O423 Zr48)'
_chemical_formula_sum 'C104 H145 N19 O55 Zr6'
_chemical_formula_weight 3088.7039
_space_group_crystal_system tetragonal
_space_group_IT_number 122
_space_group_name_Hall 'I -4 2bw'
_space_group_name_H-M_alt 'I -4 2 d'
_symmetry_space_group_name_Hall 'I -4 2bw'
_symmetry_space_group_name_H-M 'I -4 2 d'
_atom_sites_solution_hydrogens geom
_audit_creation_date 2017-02-01
_audit_creation_method
;
Olex2 1.2
(compiled 2017.01.04 svn.r3372 for OlexSys, GUI svn.r5292)
;
_audit_update_record
;
2017-02-24 deposited with the CCDC.
2017-03-03 downloaded from the CCDC.
;
_cell_angle_alpha 90
_cell_angle_beta 90
_cell_angle_gamma 90
_cell_formula_units_Z 8
_cell_length_a 38.9025(7)
_cell_length_b 38.9025(7)
_cell_length_c 18.9223(11)
_cell_measurement_reflns_used 7860
_cell_measurement_temperature 293(2)
_cell_measurement_theta_max 72.9130
_cell_measurement_theta_min 4.7170
_cell_volume 28637.1(18)
_computing_cell_refinement
;
CrysAlisPro, Agilent Technologies,
Version 1.171.37.35 (release 13-08-2014 CrysAlis171 .NET)
(compiled Aug 13 2014,18:06:01)
;
_computing_data_collection
;
CrysAlisPro, Agilent Technologies,
Version 1.171.37.35 (release 13-08-2014 CrysAlis171 .NET)
(compiled Aug 13 2014,18:06:01)
;
_computing_data_reduction
;
CrysAlisPro, Agilent Technologies,
Version 1.171.37.35 (release 13-08-2014 CrysAlis171 .NET)
(compiled Aug 13 2014,18:06:01)
;
_computing_molecular_graphics 'Olex2 (Dolomanov et al., 2009)'
_computing_publication_material 'Olex2 (Dolomanov et al., 2009)'
_computing_structure_refinement 'ShelXL (Sheldrick, 2015)'
_computing_structure_solution 'SHELXT 2014/5 (Sheldrick, 2014)'
_diffrn_ambient_temperature 293(2)
_diffrn_detector 'CCD plate'
_diffrn_detector_area_resol_mean 5.3031
_diffrn_detector_type AtlasS2
_diffrn_measured_fraction_theta_full 0.998
_diffrn_measured_fraction_theta_max 0.998
_diffrn_measurement_details
;
#__ type_ start__ end____ width___ exp.time_
  1 omega  -97.00   -6.00   1.0000  100.0000
omega____ theta____ kappa____ phi______ frames
    -      -40.5455  -19.0000   60.0000 91

#__ type_ start__ end____ width___ exp.time_
  2 omega   67.00   92.00   1.0000  100.0000
omega____ theta____ kappa____ phi______ frames
    -       40.5455 -144.0000 -144.0000 25

#__ type_ start__ end____ width___ exp.time_
  3 omega   37.00   98.00   1.0000  400.0000
omega____ theta____ kappa____ phi______ frames
    -      107.1410  -45.0000 -120.0000 61

#__ type_ start__ end____ width___ exp.time_
  4 omega   54.00   87.00   1.0000  400.0000
omega____ theta____ kappa____ phi______ frames
    -      107.1410  -30.0000 -180.0000 33

#__ type_ start__ end____ width___ exp.time_
  5 omega  111.00  177.00   1.0000  400.0000
omega____ theta____ kappa____ phi______ frames
    -      107.1410  125.0000 -120.0000 66

#__ type_ start__ end____ width___ exp.time_
  6 omega   34.00   70.00   1.0000  400.0000
omega____ theta____ kappa____ phi______ frames
    -      107.1410  -30.0000   90.0000 36
;
_diffrn_measurement_device 'four-circle diffractometer'
_diffrn_measurement_device_type 'SuperNova, Dual, Cu at zero, AtlasS2'
_diffrn_measurement_method '\w scans'
_diffrn_orient_matrix_UB_11 -0.0184049000
_diffrn_orient_matrix_UB_12 0.0334677000
_diffrn_orient_matrix_UB_13 -0.0214693000
_diffrn_orient_matrix_UB_21 -0.0349199000
_diffrn_orient_matrix_UB_22 -0.0167104000
_diffrn_orient_matrix_UB_23 0.0170496000
_diffrn_orient_matrix_UB_31 0.0025898000
_diffrn_orient_matrix_UB_32 0.0130567000
_diffrn_orient_matrix_UB_33 0.0766607000
_diffrn_radiation_monochromator mirror
_diffrn_radiation_probe x-ray
_diffrn_radiation_type CuK\a
_diffrn_radiation_wavelength 1.54184
_diffrn_reflns_av_R_equivalents 0.0402
_diffrn_reflns_av_unetI/netI 0.0582
_diffrn_reflns_Laue_measured_fraction_full 0.998
_diffrn_reflns_Laue_measured_fraction_max 0.998
_diffrn_reflns_limit_h_max 45
_diffrn_reflns_limit_h_min -38
_diffrn_reflns_limit_k_max 45
_diffrn_reflns_limit_k_min -41
_diffrn_reflns_limit_l_max 22
_diffrn_reflns_limit_l_min -13
_diffrn_reflns_number 23798
_diffrn_reflns_point_group_measured_fraction_full 0.998
_diffrn_reflns_point_group_measured_fraction_max 0.998
_diffrn_reflns_theta_full 64.995
_diffrn_reflns_theta_max 64.995
_diffrn_reflns_theta_min 4.133
_diffrn_source 'sealed X-ray tube'
_diffrn_source_type 'SuperNova (Cu) X-ray Source'
_exptl_absorpt_coefficient_mu 4.220
_exptl_absorpt_correction_T_max 1.00000
_exptl_absorpt_correction_T_min 0.77327
_exptl_absorpt_correction_type multi-scan
_exptl_absorpt_process_details
;
CrysAlisPro, Agilent Technologies,
Version 1.171.37.35 (release 13-08-2014 CrysAlis171 .NET)
(compiled Aug 13 2014,18:06:01)
Empirical absorption correction using spherical harmonics,
 implemented in SCALE3 ABSPACK scaling algorithm.
;
_exptl_crystal_colour Colorless
_exptl_crystal_density_diffrn 1.433
_exptl_crystal_description Block
_exptl_crystal_F_000 8464
_exptl_crystal_size_max 0.20
_exptl_crystal_size_mid 0.18
_exptl_crystal_size_min 0.18
_platon_squeeze_details
;
TITL 20150821ZH3.res in I-42d
CELL   38.9025   38.9025   18.9223     90.00     90.00     90.00
SPGR I-42d
# Solvent Accessible Volume =     15351
# Electrons Found in S.A.V. =      5640
# Note: Atoms in Void as Cxxx and Qxxx all others
C101 0.507 0.641 0.296 !       2.98 eA-3
Q102 0.596 0.188 0.239 !       2.92 eA-3
Q103 0.484 0.804 0.429 !       2.30 eA-3
Q104 0.507 0.849 0.368 !       2.27 eA-3
C105 0.631 0.877 0.261 !       2.22 eA-3
Q106 0.660 0.015 0.137 !       2.21 eA-3
Q107 0.160 0.515 0.637 !       2.21 eA-3
Q108 0.662 0.984 0.109 !       2.11 eA-3
Q109 0.852 0.412 0.700 !       2.02 eA-3
Q110 0.352 0.912 0.200 !       2.02 eA-3
C111 0.041 0.812 0.331 !       1.99 eA-3
Q112 0.986 0.665 0.835 !       1.98 eA-3
C113 0.510 0.279 0.765 !       1.97 eA-3
C114 0.010 0.779 0.265 !       1.97 eA-3
Q115 0.691 0.587 0.144 !       1.96 eA-3
C116 0.996 0.726 0.093 !       1.93 eA-3
Q117 0.508 0.859 0.306 !       1.88 eA-3
Q118 1.000 0.662 0.839 !       1.87 eA-3
Q119 0.853 0.077 0.568 !       1.86 eA-3
Q120 1.002 0.352 0.824 !       1.84 eA-3
Q121 0.023 0.205 0.265 !       1.80 eA-3
C122 0.861 0.193 0.403 !       1.80 eA-3
C123 0.033 0.358 0.886 !       1.79 eA-3
C124 0.533 0.858 0.386 !       1.79 eA-3
C125 0.987 0.264 0.107 !       1.75 eA-3
Q126 0.641 0.989 0.084 !       1.73 eA-3
Q127 0.119 0.780 0.409 !       1.73 eA-3
Q128 0.619 0.280 0.909 !       1.73 eA-3
C129 0.342 0.338 0.467 !       1.73 eA-3
C130 0.960 0.963 0.486 !       1.69 eA-3
C131 0.320 0.368 0.089 !       1.69 eA-3
C132 0.571 0.197 0.420 !       1.66 eA-3
Q133 0.562 0.171 0.342 !       1.65 eA-3
C134 0.991 0.248 0.170 !       1.63 eA-3
C135 0.774 0.522 0.460 !       1.63 eA-3
C136 0.274 0.022 0.960 !       1.63 eA-3
C137 0.555 0.054 0.230 !       1.61 eA-3
C138 0.834 0.161 0.100 !       1.61 eA-3
C139 0.462 0.355 0.847 !       1.61 eA-3
C140 0.712 0.468 0.345 !       1.59 eA-3
C141 0.212 0.968 0.845 !       1.59 eA-3
C142 0.757 0.546 0.374 !       1.59 eA-3
C143 0.257 0.046 0.874 !       1.59 eA-3
Q144 0.991 0.875 0.464 !       1.58 eA-3
C145 0.867 0.866 0.409 !       1.58 eA-3
Q146 0.522 0.615 0.001 !       1.58 eA-3
C147 0.500 0.818 0.457 !       1.57 eA-3
C148 0.953 0.282 0.059 !       1.57 eA-3
C149 0.972 0.740 0.124 !       1.57 eA-3
C150 0.405 0.786 0.427 !       1.57 eA-3
C151 0.790 0.641 0.045 !       1.56 eA-3
Q152 0.362 0.843 0.265 !       1.54 eA-3
Q153 0.888 0.288 0.863 !       1.54 eA-3
Q154 0.342 0.697 0.184 !       1.54 eA-3
C155 0.568 0.249 0.458 !       1.53 eA-3
C156 0.040 0.842 0.324 !       1.52 eA-3
C157 0.540 0.342 0.824 !       1.52 eA-3
C158 0.479 0.021 0.356 !       1.51 eA-3
Q159 0.362 0.150 0.299 !       1.51 eA-3
Q160 0.662 0.953 0.132 !       1.51 eA-3
Q161 0.638 0.958 0.139 !       1.51 eA-3
Q162 0.460 0.638 0.886 !       1.51 eA-3
C163 0.113 0.836 0.455 !       1.50 eA-3
Q164 0.444 0.164 0.371 !       1.50 eA-3
Q165 0.944 0.664 0.871 !       1.50 eA-3
Q166 0.556 0.666 0.870 !       1.49 eA-3
Q167 0.892 0.185 0.407 !       1.49 eA-3
Q168 0.970 0.808 0.295 !       1.49 eA-3
C169 0.540 0.016 0.258 !       1.48 eA-3
C170 0.829 0.881 0.077 !       1.48 eA-3
Q171 0.038 0.179 0.281 !       1.47 eA-3
Q172 0.691 0.959 0.142 !       1.46 eA-3
Q173 0.073 0.868 0.471 !       1.46 eA-3
C174 0.493 0.062 0.184 !       1.46 eA-3
C175 0.903 0.565 0.698 !       1.46 eA-3
C176 0.403 0.065 0.198 !       1.46 eA-3
C177 0.852 0.172 0.048 !       1.45 eA-3
C178 0.740 0.579 0.346 !       1.45 eA-3
C179 0.240 0.079 0.846 !       1.45 eA-3
C180 0.258 0.445 0.185 !       1.44 eA-3
C181 0.827 0.310 0.172 !       1.44 eA-3
C182 0.860 0.161 0.061 !       1.44 eA-3
Q183 0.291 0.559 0.317 !       1.44 eA-3
C184 0.733 0.469 0.308 !       1.44 eA-3
Q185 0.524 0.115 0.345 !       1.43 eA-3
Q186 0.931 0.727 0.076 !       1.43 eA-3
C187 0.874 0.242 0.407 !       1.42 eA-3
C188 0.312 0.343 0.168 !       1.42 eA-3
C189 0.575 1.000 0.250 !       1.42 eA-3
C190 0.445 0.580-0.001 !       1.42 eA-3
C191 0.448 0.969 0.268 !       1.42 eA-3
C192 0.948 0.469 0.768 !       1.42 eA-3
C193 0.268 0.127 0.104 !       1.42 eA-3
C194 0.453 1.000 0.309 !       1.42 eA-3
C195 0.762 0.920 0.864 !       1.42 eA-3
C196 0.744 0.862 0.174 !       1.41 eA-3
Q197 0.840 0.951 0.694 !       1.41 eA-3
C198 0.961 0.272 0.083 !       1.41 eA-3
Q199 0.331 0.865 0.060 !       1.41 eA-3
;
_refine_diff_density_max 0.893
_refine_diff_density_min -1.120
_refine_diff_density_rms 0.090
_refine_ls_abs_structure_details
;
 Flack x determined using 2979 quotients [(I+)-(I-)]/[(I+)+(I-)]
 (Parsons, Flack and Wagner, Acta Cryst. B69 (2013) 249-259).
;
_refine_ls_abs_structure_Flack 0.040(11)
_refine_ls_extinction_coef 0.000024(8)
_refine_ls_extinction_expression Fc^*^=kFc[1+0.001xFc^2^\l^3^/sin(2\q)]^-1/4^
_refine_ls_extinction_method 'SHELXL-2016/6 (Sheldrick 2016)'
_refine_ls_goodness_of_fit_ref 1.020
_refine_ls_hydrogen_treatment constr
_refine_ls_matrix_type full
_refine_ls_number_parameters 572
_refine_ls_number_reflns 10644
_refine_ls_number_restraints 331
_refine_ls_restrained_S_all 1.024
_refine_ls_R_factor_all 0.0648
_refine_ls_R_factor_gt 0.0558
_refine_ls_shift/su_max 0.001
_refine_ls_shift/su_mean 0.000
_refine_ls_structure_factor_coef Fsqd
_refine_ls_weighting_details 'w=1/[\s^2^(Fo^2^)+(0.1120P)^2^] where P=(Fo^2^+2Fc^2^)/3'
_refine_ls_weighting_scheme calc
_refine_ls_wR_factor_gt 0.1513
_refine_ls_wR_factor_ref 0.1611
_reflns_Friedel_coverage 0.876
_reflns_Friedel_fraction_full 0.999
_reflns_Friedel_fraction_max 0.999
_reflns_number_gt 9210
_reflns_number_total 10644
_reflns_threshold_expression 'I > 2\s(I)'
_cod_data_source_file c7cc00029d2.cif
_cod_data_source_block 493-MOF-TATB
_cod_depositor_comments 'Adding full bibliography for 7119752--7119753.cif.'
_cod_original_cell_volume 28637.1(19)
_cod_database_code 7119753
_shelx_shelxl_version_number 2016/6
_chemical_oxdiff_formula 'C H O N Zr'
_shelx_space_group_comment
;
The symmetry employed for this shelxl refinement is uniquely defined
by the following loop, which should always be used as a source of
symmetry information in preference to the above space-group names.
They are only intended as comments.
;
_reflns_odcompleteness_completeness 99.84
_reflns_odcompleteness_iscentric 1
_reflns_odcompleteness_theta 66.97
_olex2_refinement_description
;
1. Twinned data refinement
 Scales: 0.54(2) 0.46(2)
2. Fixed Uiso
 At 1.2 times of:
  All C(H) groups
 At 1.5 times of:
  All C(H,H,H) groups
3. Restrained distances
 C26-C25
 1.51 with sigma of 0.01
 O7_$1-C25 = O7-C25
 1.26 with sigma of 0.01
 C30-C31 = C31-C32 = N4-C32
 1.39 with sigma of 0.01
 N4-C32 = N4-C33 = N5-C33
 1.39 with sigma of 0.01
 C32-C33
 2.38 with sigma of 0.01
 C32-N5
 2.78 with sigma of 0.01
 C33_$1-C45_$1 = C33_$1-C34_$1 = C33-C34 = C33-C45
 1.39 with sigma of 0.01
 O0AA-C46
 1.25 with sigma of 0.01
 O17-C46 = O0AA-C47
 1.24 with sigma of 0.01
 O16_$3-C46 = O16_$3-C47
 1.24 with sigma of 0.01
 C47-C42 = C46-C37
 1.51 with sigma of 0.01
 C29-C28
 1.39 with sigma of 0.01
4. Rigid bond restraints
 C26, C25, O7, O7
 with sigma for 1-2 distances of 0.005 and sigma for 1-3 distances of 0.005
5. Uiso/Uaniso restraints and constraints
C38 \\sim C39 \\sim C34 \\sim C35 \\sim C36 \\sim C37: within 2A with sigma of
0.01 and sigma for terminal atoms of 0.02
C36 \\sim C35 \\sim C34 \\sim C39 \\sim C38 \\sim C37 \\sim C43 \\sim C44 \\sim
C45 \\sim C40 \\sim C41 \\sim C42 \\sim N4 \\sim C33 \\sim N4 \\sim C32 \\sim
N5 \\sim C33 \\sim C36 \\sim C35 \\sim C34 \\sim C39 \\sim C38 \\sim C37 \\sim
C43 \\sim C44 \\sim C45 \\sim C40 \\sim C41 \\sim C42 \\sim C29 \\sim C30 \\sim
C28 \\sim C29 \\sim C30 \\sim C31 \\sim C27 \\sim C47 \\sim C46: within 2A with
sigma of 0.001 and sigma for terminal atoms of 0.002
Zr3 \\sim Zr2 \\sim O11: within 2A with sigma of 0.005 and sigma for terminal
atoms of 0.01
Uanis(C26) \\sim Ueq: with sigma of 0.001 and sigma for terminal atoms of 0.002
Uanis(C25) \\sim Ueq: with sigma of 0.01 and sigma for terminal atoms of 0.02
Uanis(O17) \\sim Ueq, Uanis(O0AA) \\sim Ueq, Uanis(C47) \\sim Ueq, Uanis(C46)
\\sim Ueq: with sigma of 0.01 and sigma for terminal atoms of 0.02
Uanis(C19) \\sim Ueq, Uanis(C20) \\sim Ueq: with sigma of 0.01 and sigma for
terminal atoms of 0.02
Uanis(O9) \\sim Ueq: with sigma of 0.01 and sigma for terminal atoms of 0.02
Uanis(O11) \\sim Ueq: with sigma of 0.005 and sigma for terminal atoms of 0.005
6. Others
 Fixed Sof: H26A(0.5) H26B(0.5) H26C(0.5) O0AA(0.5) O17(0.5) C47(0.5) C46(0.5)
 C36(0.5) H36(0.5) C35(0.5) H35(0.5) C34(0.5) C39(0.5) H39(0.5) C38(0.5)
 H38(0.5) C37(0.5) C43(0.5) H43(0.5) C44(0.5) H44(0.5) C45(0.5) C40(0.5)
 H40(0.5) C41(0.5) H41(0.5) C42(0.5)
7.a Me refined with riding coordinates:
 C26(H26A,H26B,H26C)
7.b Aromatic/amide H refined with riding coordinates:
 C3(H3), C7(H7), C6(H6), C4(H4), C16(H16), C15(H15), C13(H13), C12(H12),
 C23(H23), C22(H22), C20(H20), C19(H19), C29(H29), C30(H30), C36(H36), C35(H35),
  C39(H39), C38(H38), C43(H43), C44(H44), C40(H40), C41(H41)
7.c Fitted hexagon refined as free rotating group:
 C3(C2,C7,C6,C5,C4), C16(C15,C14,C13,C12,C11), C18(C23,C22,C21,C20,C19),
 C36(C35,C34,C39,C38,C37), C43(C44,C45,C40,C41,C42)
;
_platon_squeeze_void_probe_radius 1.20
_olex2_submission_special_instructions 'No special instructions were received'

loop_
_space_group_symop_operation_xyz
'x, y, z'
'-x, -y, z'
'y, -x, -z'
'-y, x, -z'
'-x+1/2, y, -z+3/4'
'x+1/2, -y, -z+3/4'
'-y+1/2, -x, z+3/4'
'y+1/2, x, z+3/4'
'x+1/2, y+1/2, z+1/2'
'-x+1/2, -y+1/2, z+1/2'
'y+1/2, -x+1/2, -z+1/2'
'-y+1/2, x+1/2, -z+1/2'
'-x+1, y+1/2, -z+5/4'
'x+1, -y+1/2, -z+5/4'
'-y+1, -x+1/2, z+5/4'
'y+1, x+1/2, z+5/4'

loop_
_atom_site_label
_atom_site_type_symbol
_atom_site_fract_x
_atom_site_fract_y
_atom_site_fract_z
_atom_site_U_iso_or_equiv
_atom_site_adp_type
_atom_site_occupancy
_atom_site_site_symmetry_order
_atom_site_calc_flag
_atom_site_refinement_flags_posn
_atom_site_refinement_flags_adp
_atom_site_refinement_flags_occupancy
_atom_site_disorder_assembly
_atom_site_disorder_group
Zr1 Zr 0.26363(2) 0.46466(2) 0.78595(5) 0.0487(2) Uani 1 1 d . . . . .
Zr2 Zr 0.18925(2) 0.50987(2) 0.83637(4) 0.0488(2) Uani 1 1 d . U . . .
Zr3 Zr 0.23566(2) 0.55545(2) 0.96369(5) 0.0504(2) Uani 1 1 d . U . . .
C1 C 0.3438(3) 0.4527(3) 0.8087(6) 0.057(3) Uani 1 1 d . . . . .
C3 C 0.37455(14) 0.4129(3) 0.7255(6) 0.119(7) Uani 1 1 d . . . . .
H3 H 0.353291 0.406481 0.707259 0.142 Uiso 1 1 calc R . . . .
C2 C 0.37640(14) 0.4371(3) 0.7793(5) 0.074(3) Uani 1 1 d G . . . .
C7 C 0.40817(17) 0.4467(2) 0.8065(4) 0.081(4) Uani 1 1 d G . . . .
H7 H 0.409415 0.462933 0.842585 0.097 Uiso 1 1 calc R . . . .
C6 C 0.43809(13) 0.4321(3) 0.7798(5) 0.101(5) Uani 1 1 d G . . . .
H6 H 0.459345 0.438570 0.798018 0.121 Uiso 1 1 calc R . . . .
C5 C 0.43623(15) 0.4079(3) 0.7259(6) 0.103(6) Uani 1 1 d G . . . .
C4 C 0.40446(18) 0.3983(3) 0.6987(6) 0.126(8) Uani 1 1 d G . . . .
H4 H 0.403221 0.382117 0.662692 0.152 Uiso 1 1 calc R . . . .
C8 C 0.4681(2) 0.3946(4) 0.6933(7) 0.090(5) Uani 1 1 d . . . . .
C9 C 0.4944(3) 0.3610(4) 0.6128(7) 0.083(4) Uani 1 1 d . . . . .
C10 C 0.5258(3) 0.3894(4) 0.6946(8) 0.088(5) Uani 1 1 d . . . . .
C16 C 0.52418(14) 0.3309(3) 0.5146(5) 0.113(7) Uani 1 1 d . . . . .
H16 H 0.545147 0.335674 0.536047 0.136 Uiso 1 1 calc R . . . .
C15 C 0.52325(15) 0.3122(3) 0.4520(5) 0.101(6) Uani 1 1 d G . . . .
H15 H 0.543591 0.304560 0.431499 0.121 Uiso 1 1 calc R . . . .
C14 C 0.49192(19) 0.3050(2) 0.4199(4) 0.080(4) Uani 1 1 d G . . . .
C13 C 0.46152(15) 0.3165(3) 0.4505(5) 0.105(6) Uani 1 1 d G . . . .
H13 H 0.440552 0.311699 0.429001 0.127 Uiso 1 1 calc R . . . .
C12 C 0.46245(14) 0.3351(3) 0.5131(5) 0.111(7) Uani 1 1 d G . . . .
H12 H 0.442108 0.342813 0.533549 0.133 Uiso 1 1 calc R . . . .
C11 C 0.49378(17) 0.3423(3) 0.5452(4) 0.087(5) Uani 1 1 d G . . . .
C17 C 0.4910(3) 0.2881(2) 0.3489(6) 0.061(3) Uani 1 1 d . . . . .
C18 C 0.55913(13) 0.3996(3) 0.7259(5) 0.079(4) Uani 1 1 d . . . . .
C23 C 0.55960(13) 0.4222(3) 0.7828(5) 0.106(6) Uani 1 1 d G . . . .
H23 H 0.539060 0.430050 0.802014 0.127 Uiso 1 1 calc R . . . .
C22 C 0.59078(16) 0.4331(2) 0.8108(4) 0.097(5) Uani 1 1 d G . . . .
H22 H 0.591096 0.448206 0.848855 0.116 Uiso 1 1 calc R . . . .
C21 C 0.62148(13) 0.4213(2) 0.7821(4) 0.064(3) Uani 1 1 d G . . . .
C20 C 0.62101(13) 0.3987(2) 0.7252(4) 0.077(3) Uani 1 1 d G U . . .
H20 H 0.641550 0.390820 0.705965 0.092 Uiso 1 1 calc R . . . .
C19 C 0.58983(17) 0.3878(2) 0.6972(4) 0.091(4) Uani 1 1 d G U . . .
H19 H 0.589515 0.372664 0.659122 0.109 Uiso 1 1 calc R . . . .
C24 C 0.6552(3) 0.4346(3) 0.8092(6) 0.060(3) Uani 1 1 d . . . . .
C25 C 0.250000 0.3940(5) 0.875000 0.115(6) Uani 1 2 d DS TU P . .
C26 C 0.250000 0.3545(5) 0.875000 0.109(5) Uani 1 2 d DS TU P . .
H26A H 0.259474 0.346253 0.831313 0.164 Uiso 0.5 1 calc R . . A -1
H26B H 0.263666 0.346253 0.913711 0.164 Uiso 0.5 1 calc R . . A -1
H26C H 0.226860 0.346253 0.879976 0.164 Uiso 0.5 1 calc R . . A -1
C27 C 0.250000 0.6267(7) 0.875000 0.136(3) Uani 1 2 d S TU P . .
N1 N 0.4649(2) 0.3743(4) 0.6364(6) 0.104(5) Uani 1 1 d . . . . .
N2 N 0.5259(2) 0.3698(4) 0.6388(7) 0.104(5) Uani 1 1 d . . . . .
N3 N 0.4970(2) 0.4037(3) 0.7224(6) 0.087(4) Uani 1 1 d . . . . .
O1 O 0.31691(18) 0.4458(2) 0.7792(4) 0.0645(19) Uani 1 1 d . . . . .
O2 O 0.34783(17) 0.4739(2) 0.8594(4) 0.066(2) Uani 1 1 d . . . . .
O3 O 0.4621(2) 0.2827(2) 0.3222(4) 0.074(2) Uani 1 1 d . . . . .
O4 O 0.52027(18) 0.2803(2) 0.3211(4) 0.0629(19) Uani 1 1 d . . . . .
O5 O 0.68184(16) 0.42497(19) 0.7789(5) 0.0643(19) Uani 1 1 d . . . . .
O6 O 0.65247(16) 0.4555(2) 0.8604(4) 0.0596(18) Uani 1 1 d . . . . .
O7 O 0.2620(2) 0.4087(2) 0.8198(5) 0.082(2) Uani 1 1 d D U . . .
O8 O 0.2390(3) 0.6110(2) 0.9325(5) 0.084(3) Uani 1 1 d . . . . .
O9 O 0.2199(2) 0.4662(3) 0.8544(5) 0.086(3) Uani 1 1 d . U . . .
O10 O 0.23290(19) 0.5113(2) 0.7656(4) 0.075(2) Uani 1 1 d . . . . .
O11 O 0.2059(3) 0.5101(3) 0.9459(6) 0.098(3) Uani 1 1 d . U . . .
O12 O 0.2282(3) 0.4397(3) 0.7124(5) 0.108(4) Uani 1 1 d . . . . .
O13 O 0.1678(3) 0.4779(3) 0.7471(6) 0.102(3) Uani 1 1 d . . . . .
O14 O 0.1648(2) 0.5401(3) 0.7490(5) 0.092(3) Uani 1 1 d . . . . .
O15 O 0.2796(2) 0.5554(3) 0.8965(6) 0.104(4) Uani 1 1 d . . . . .
O16 O 0.2644(2) 0.5836(2) 1.0418(4) 0.073(2) Uani 1 1 d D . . . .
C28 C 0.250000 0.6641(6) 0.875000 0.136(3) Uani 1 2 d DS TU P . .
C29 C 0.2470(7) 0.6825(4) 0.9369(8) 0.136(2) Uani 1 1 d D U . . .
H29 H 0.244777 0.670533 0.979216 0.163 Uiso 1 1 calc R . . . .
N4 N 0.2559(6) 0.7896(3) 0.9373(6) 0.138(2) Uani 1 1 d D U . . .
C30 C 0.2472(7) 0.7181(4) 0.9389(8) 0.136(2) Uani 1 1 d D U . . .
H30 H 0.245442 0.729700 0.981668 0.164 Uiso 1 1 calc R . . . .
C32 C 0.250000 0.7719(3) 0.875000 0.138(2) Uani 1 2 d DS TU P . .
C31 C 0.250000 0.7362(4) 0.875000 0.137(2) Uani 1 2 d DS TU P . .
N5 N 0.250000 0.8433(4) 0.875000 0.138(2) Uani 1 2 d DS TU P . .
C33 C 0.2595(7) 0.8253(3) 0.9349(6) 0.138(2) Uani 1 1 d D U . . .
O0AA O 0.3048(5) 0.8812(5) 1.2426(11) 0.101(6) Uani 0.5 1 d D U . B 1
O17 O 0.2826(8) 0.9548(6) 1.1229(18) 0.153(11) Uani 0.5 1 d D U . C 2
C47 C 0.2832(9) 0.8910(7) 1.1986(13) 0.138(2) Uani 0.5 1 d D U . B 1
C46 C 0.2727(13) 0.9262(5) 1.1477(9) 0.138(2) Uani 0.5 1 d D U . C 2
C36 C 0.2846(8) 0.9062(5) 1.0250(12) 0.138(2) Uani 0.5 1 d . U . C 2
H36 H 0.296343 0.926658 1.017298 0.166 Uiso 0.5 1 calc R . . C 2
C35 C 0.2785(8) 0.8839(5) 0.9690(9) 0.138(2) Uani 0.5 1 d G U . C 2
H35 H 0.286191 0.889369 0.923921 0.166 Uiso 0.5 1 calc R . . C 2
C34 C 0.2609(8) 0.8533(4) 0.9805(9) 0.138(2) Uani 0.5 1 d DG U . C 2
C39 C 0.2494(8) 0.8450(5) 1.0480(12) 0.138(2) Uani 0.5 1 d G U . C 2
H39 H 0.237572 0.824560 1.055650 0.166 Uiso 0.5 1 calc R . . C 2
C38 C 0.2554(8) 0.8674(5) 1.1039(10) 0.138(2) Uani 0.5 1 d G U . C 2
H38 H 0.247723 0.861849 1.149029 0.166 Uiso 0.5 1 calc R . . C 2
C37 C 0.2730(8) 0.8980(4) 1.0924(9) 0.138(2) Uani 0.5 1 d DG U . C 2
C43 C 0.2877(8) 0.8396(5) 1.1215(10) 0.138(2) Uani 0.5 1 d . U . B 1
H43 H 0.299364 0.828961 1.158463 0.166 Uiso 0.5 1 calc R . . B 1
C44 C 0.2814(9) 0.8218(5) 1.0592(10) 0.138(2) Uani 0.5 1 d G U . B 1
H44 H 0.288832 0.799173 1.054478 0.166 Uiso 0.5 1 calc R . . B 1
C45 C 0.2641(9) 0.8377(5) 1.0041(8) 0.138(2) Uani 0.5 1 d DG U . B 1
C40 C 0.2530(8) 0.8715(5) 1.0112(8) 0.138(2) Uani 0.5 1 d G U . B 1
H40 H 0.241373 0.882206 0.974257 0.166 Uiso 0.5 1 calc R . . B 1
C41 C 0.2593(9) 0.8894(5) 1.0735(8) 0.138(2) Uani 0.5 1 d G U . B 1
H41 H 0.251905 0.911995 1.078240 0.166 Uiso 0.5 1 calc R . . B 1
C42 C 0.2767(9) 0.8734(5) 1.1287(8) 0.138(2) Uani 0.5 1 d DG U . B 1

loop_
_atom_site_aniso_label
_atom_site_aniso_U_11
_atom_site_aniso_U_22
_atom_site_aniso_U_33
_atom_site_aniso_U_23
_atom_site_aniso_U_13
_atom_site_aniso_U_12
Zr1 0.0379(4) 0.0506(4) 0.0574(5) -0.0025(4) 0.0155(4) -0.0007(3)
Zr2 0.0358(4) 0.0534(4) 0.0573(4) -0.0024(4) 0.0120(3) 0.0004(3)
Zr3 0.0398(4) 0.0517(4) 0.0597(5) -0.0064(4) 0.0133(4) -0.0011(3)
C1 0.052(6) 0.054(5) 0.065(6) -0.007(5) 0.025(5) -0.001(5)
C3 0.041(6) 0.178(18) 0.138(14) -0.089(14) 0.006(8) -0.003(8)
C2 0.046(5) 0.091(8) 0.086(8) -0.040(7) 0.003(6) -0.003(5)
C7 0.045(6) 0.104(9) 0.093(8) -0.047(8) 0.007(6) 0.002(6)
C6 0.037(5) 0.148(13) 0.117(11) -0.074(11) 0.003(7) 0.004(7)
C5 0.037(5) 0.148(13) 0.122(11) -0.099(11) 0.004(6) 0.001(6)
C4 0.040(6) 0.22(2) 0.116(12) -0.104(14) 0.013(7) 0.003(9)
C8 0.026(5) 0.142(12) 0.102(9) -0.081(9) -0.006(5) 0.001(6)
C9 0.039(5) 0.124(11) 0.085(7) -0.064(8) -0.009(6) 0.007(6)
C10 0.038(5) 0.121(11) 0.106(10) -0.074(9) 0.003(6) 0.009(6)
C16 0.045(6) 0.160(15) 0.135(13) -0.108(13) -0.001(7) -0.001(8)
C15 0.060(7) 0.158(14) 0.085(9) -0.086(10) 0.012(6) 0.012(8)
C14 0.048(6) 0.089(8) 0.104(9) -0.046(8) 0.007(7) -0.013(6)
C13 0.050(6) 0.159(14) 0.108(11) -0.094(11) 0.003(7) -0.009(8)
C12 0.053(6) 0.178(17) 0.101(10) -0.091(12) -0.003(7) -0.008(8)
C11 0.038(5) 0.128(11) 0.096(8) -0.072(9) 0.002(6) -0.009(6)
C17 0.056(6) 0.047(5) 0.081(7) -0.033(5) 0.003(6) -0.003(5)
C18 0.037(5) 0.122(11) 0.078(7) -0.058(8) -0.010(5) 0.013(6)
C23 0.048(6) 0.163(15) 0.106(10) -0.066(11) -0.015(7) -0.008(8)
C22 0.040(6) 0.132(12) 0.119(11) -0.077(10) -0.008(6) -0.007(6)
C21 0.029(4) 0.090(8) 0.074(6) -0.032(6) -0.016(5) 0.001(5)
C20 0.047(5) 0.096(8) 0.088(7) -0.037(7) -0.008(5) 0.005(5)
C19 0.053(6) 0.118(9) 0.101(8) -0.036(8) 0.000(6) -0.010(6)
C24 0.052(6) 0.053(6) 0.076(7) 0.015(5) -0.031(6) -0.013(5)
C25 0.119(12) 0.106(7) 0.120(10) 0.000 0.018(10) 0.000
C26 0.111(6) 0.107(6) 0.109(6) 0.000 0.000(3) 0.000
C27 0.214(6) 0.085(4) 0.110(4) 0.000 -0.016(5) 0.000
N1 0.040(5) 0.181(13) 0.092(7) -0.093(9) -0.004(5) 0.007(6)
N2 0.041(5) 0.152(11) 0.119(9) -0.107(9) -0.011(5) 0.016(6)
N3 0.040(4) 0.118(9) 0.103(7) -0.071(7) -0.002(5) 0.011(5)
O1 0.047(4) 0.070(4) 0.076(5) -0.011(4) 0.019(4) 0.000(3)
O2 0.036(3) 0.079(5) 0.084(5) -0.005(4) 0.015(4) 0.007(3)
O3 0.065(5) 0.082(5) 0.076(5) -0.046(4) 0.000(4) -0.018(4)
O4 0.056(4) 0.068(4) 0.065(4) -0.033(4) -0.003(3) -0.009(3)
O5 0.037(4) 0.065(4) 0.092(5) -0.016(4) -0.010(4) -0.008(3)
O6 0.039(3) 0.076(5) 0.064(4) -0.007(4) -0.018(3) 0.001(3)
O7 0.069(5) 0.065(4) 0.111(6) -0.028(4) 0.024(5) 0.000(4)
O8 0.121(8) 0.054(4) 0.078(5) 0.001(4) -0.010(6) 0.012(5)
O9 0.061(4) 0.123(7) 0.074(5) 0.028(5) 0.034(4) 0.031(5)
O10 0.063(4) 0.069(4) 0.092(5) -0.015(4) 0.050(4) -0.016(4)
O11 0.107(5) 0.078(5) 0.109(5) 0.003(5) -0.035(5) 0.010(4)
O12 0.157(10) 0.100(7) 0.066(5) 0.011(5) -0.011(6) -0.068(7)
O13 0.085(6) 0.124(9) 0.098(7) -0.008(6) -0.006(6) -0.045(6)
O14 0.073(5) 0.117(8) 0.085(6) 0.003(6) 0.000(5) 0.029(5)
O15 0.060(5) 0.137(8) 0.114(7) 0.074(7) 0.053(5) 0.059(5)
O16 0.079(5) 0.073(5) 0.068(4) 0.002(4) 0.012(4) -0.036(4)
C28 0.214(6) 0.085(4) 0.110(4) 0.000 -0.016(5) 0.000
C29 0.214(6) 0.085(4) 0.109(4) 0.0002(11) -0.017(5) 0.0001(11)
N4 0.213(6) 0.089(3) 0.112(4) -0.0004(11) -0.017(5) 0.0001(11)
C30 0.213(6) 0.086(4) 0.110(4) 0.0001(11) -0.017(5) 0.0000(11)
C32 0.213(6) 0.088(3) 0.111(4) 0.000 -0.017(5) 0.000
C31 0.213(6) 0.087(4) 0.110(4) 0.000 -0.017(5) 0.000
N5 0.212(6) 0.090(4) 0.113(4) 0.000 -0.017(5) 0.000
C33 0.212(6) 0.090(3) 0.113(4) -0.0004(11) -0.016(4) 0.0002(11)
O0AA 0.093(12) 0.093(12) 0.119(14) 0.025(11) -0.005(11) 0.037(10)
O17 0.151(19) 0.099(15) 0.21(2) -0.013(16) -0.021(19) -0.022(15)
C47 0.210(6) 0.091(4) 0.113(4) -0.001(2) -0.016(5) 0.000(2)
C46 0.210(6) 0.091(4) 0.113(4) -0.001(2) -0.016(5) 0.000(2)
C36 0.212(6) 0.091(4) 0.113(4) -0.0006(17) -0.016(5) 0.0003(17)
C35 0.212(6) 0.090(3) 0.113(4) -0.0006(16) -0.016(5) 0.0003(16)
C34 0.212(6) 0.090(3) 0.113(4) -0.0005(15) -0.016(5) 0.0003(15)
C39 0.212(6) 0.090(3) 0.113(4) -0.0006(16) -0.016(5) 0.0003(16)
C38 0.211(6) 0.091(3) 0.113(4) -0.0006(17) -0.016(5) 0.0003(17)
C37 0.211(6) 0.091(4) 0.113(4) -0.0006(17) -0.016(5) 0.0003(18)
C43 0.211(6) 0.091(4) 0.113(4) -0.0006(18) -0.016(5) 0.0004(18)
C44 0.212(6) 0.090(4) 0.113(4) -0.0006(17) -0.016(5) 0.0004(17)
C45 0.212(6) 0.090(3) 0.113(4) -0.0006(15) -0.016(5) 0.0003(15)
C40 0.212(6) 0.090(3) 0.113(4) -0.0006(16) -0.016(5) 0.0003(16)
C41 0.211(6) 0.091(3) 0.113(4) -0.0006(17) -0.016(5) 0.0003(17)
C42 0.211(6) 0.091(4) 0.113(4) -0.0005(17) -0.016(5) 0.0004(18)

loop_
_atom_type_symbol
_atom_type_description
_atom_type_scat_dispersion_real
_atom_type_scat_dispersion_imag
_atom_type_scat_source
C C 0.0181 0.0091 'International Tables Vol C Tables 4.2.6.8 and 6.1.1.4'
H H 0.0000 0.0000 'International Tables Vol C Tables 4.2.6.8 and 6.1.1.4'
N N 0.0311 0.0180 'International Tables Vol C Tables 4.2.6.8 and 6.1.1.4'
O O 0.0492 0.0322 'International Tables Vol C Tables 4.2.6.8 and 6.1.1.4'
Zr Zr -0.1862 2.2449 'International Tables Vol C Tables 4.2.6.8 and 6.1.1.4'

loop_
_geom_angle_atom_site_label_1
_geom_angle_atom_site_label_2
_geom_angle_atom_site_label_3
_geom_angle
_geom_angle_site_symmetry_1
_geom_angle_site_symmetry_3
Zr2 Zr1 Zr1 59.97(3) 5_556 5_556
Zr2 Zr1 Zr1 59.63(2) . 5_556
Zr2 Zr1 Zr2 89.56(3) 5_556 .
Zr2 Zr1 Zr3 60.40(2) . 5_556
Zr2 Zr1 Zr3 59.53(2) 5_556 5_556
Zr3 Zr1 Zr1 90.03(2) 5_556 5_556
O1 Zr1 Zr1 109.7(2) . 5_556
O1 Zr1 Zr2 73.4(2) . 5_556
O1 Zr1 Zr2 163.0(2) . .
O1 Zr1 Zr3 109.0(2) . 5_556
O1 Zr1 O4 76.0(3) . 3_566
O1 Zr1 O7 73.9(3) . .
O1 Zr1 O10 140.7(3) . .
O4 Zr1 Zr1 164.60(18) 3_566 5_556
O4 Zr1 Zr2 111.00(19) 3_566 .
O4 Zr1 Zr2 110.2(2) 3_566 5_556
O4 Zr1 Zr3 74.57(18) 3_566 5_556
O4 Zr1 O7 121.5(3) 3_566 .
O7 Zr1 Zr1 73.9(2) . 5_556
O7 Zr1 Zr2 107.5(2) . 5_556
O7 Zr1 Zr2 112.3(2) . .
O7 Zr1 Zr3 163.5(2) . 5_556
O9 Zr1 Zr1 34.7(2) 5_556 5_556
O9 Zr1 Zr1 35.3(3) . 5_556
O9 Zr1 Zr2 89.1(3) . 5_556
O9 Zr1 Zr2 34.2(3) 5_556 5_556
O9 Zr1 Zr2 33.6(3) . .
O9 Zr1 Zr2 88.3(2) 5_556 .
O9 Zr1 Zr3 88.6(3) . 5_556
O9 Zr1 Zr3 88.1(3) 5_556 5_556
O9 Zr1 O1 142.5(3) . .
O9 Zr1 O1 77.7(3) 5_556 .
O9 Zr1 O4 141.5(3) 5_556 3_566
O9 Zr1 O4 141.5(3) . 3_566
O9 Zr1 O7 76.5(4) 5_556 .
O9 Zr1 O7 80.5(3) . .
O9 Zr1 O9 69.9(4) . 5_556
O9 Zr1 O10 69.6(3) . .
O9 Zr1 O10 107.7(4) 5_556 .
O9 Zr1 O11 108.5(5) . 5_556
O9 Zr1 O12 84.0(4) . .
O9 Zr1 O12 143.8(3) 5_556 .
O10 Zr1 Zr1 90.23(19) . 5_556
O10 Zr1 Zr2 35.98(17) . .
O10 Zr1 Zr2 89.5(2) . 5_556
O10 Zr1 Zr3 35.1(2) . 5_556
O10 Zr1 O4 77.3(3) . 3_566
O10 Zr1 O7 145.3(3) . .
O11 Zr1 Zr1 90.8(3) 5_556 5_556
O11 Zr1 Zr2 36.1(3) 5_556 5_556
O11 Zr1 Zr2 89.9(3) 5_556 .
O11 Zr1 Zr3 34.4(3) 5_556 5_556
O11 Zr1 O1 76.4(4) 5_556 .
O11 Zr1 O4 76.5(4) 5_556 3_566
O11 Zr1 O7 139.2(4) 5_556 .
O11 Zr1 O9 70.3(4) 5_556 5_556
O11 Zr1 O10 69.6(4) 5_556 .
O11 Zr1 O12 144.3(4) 5_556 .
O12 Zr1 Zr1 114.7(3) . 5_556
O12 Zr1 Zr2 82.9(4) . .
O12 Zr1 Zr2 172.4(4) . 5_556
O12 Zr1 Zr3 116.7(3) . 5_556
O12 Zr1 O1 114.1(4) . .
O12 Zr1 O4 73.7(3) . 3_566
O12 Zr1 O7 74.7(4) . .
O12 Zr1 O10 85.0(4) . .
Zr1 Zr2 Zr1 60.40(3) 5_556 .
Zr1 Zr2 Zr3 60.00(2) . 5_556
Zr1 Zr2 Zr3 90.24(3) 5_556 5_556
Zr3 Zr2 Zr1 90.90(3) . .
Zr3 Zr2 Zr1 60.61(2) . 5_556
Zr3 Zr2 Zr3 60.31(3) . 5_556
O2 Zr2 Zr1 73.1(2) 5_556 5_556
O2 Zr2 Zr1 109.8(2) 5_556 .
O2 Zr2 Zr3 163.4(2) 5_556 5_556
O2 Zr2 Zr3 109.3(2) 5_556 .
O2 Zr2 O13 76.3(4) 5_556 .
O6 Zr2 Zr1 109.3(2) 6_466 5_556
O6 Zr2 Zr1 164.07(19) 6_466 .
O6 Zr2 Zr3 73.18(19) 6_466 .
O6 Zr2 Zr3 110.49(19) 6_466 5_556
O6 Zr2 O2 75.9(3) 6_466 5_556
O6 Zr2 O13 116.0(4) 6_466 .
O6 Zr2 O14 75.0(3) 6_466 .
O9 Zr2 Zr1 35.6(3) . 5_556
O9 Zr2 Zr1 34.3(2) . .
O9 Zr2 Zr3 88.9(3) . 5_556
O9 Zr2 Zr3 90.3(3) . .
O9 Zr2 O2 77.8(3) . 5_556
O9 Zr2 O6 141.9(3) . 6_466
O9 Zr2 O10 71.1(3) . .
O9 Zr2 O11 71.3(4) . .
O9 Zr2 O13 83.5(5) . .
O9 Zr2 O14 141.6(4) . .
O9 Zr2 O15 108.6(4) . 5_556
O10 Zr2 Zr1 91.7(3) . 5_556
O10 Zr2 Zr1 36.8(2) . .
O10 Zr2 Zr3 90.5(2) . .
O10 Zr2 Zr3 34.4(2) . 5_556
O10 Zr2 O2 143.1(3) . 5_556
O10 Zr2 O6 140.8(3) . 6_466
O10 Zr2 O11 110.9(4) . .
O10 Zr2 O13 80.9(3) . .
O10 Zr2 O14 82.1(4) . .
O10 Zr2 O15 68.5(3) . 5_556
O11 Zr2 Zr1 35.8(3) . 5_556
O11 Zr2 Zr1 90.9(3) . .
O11 Zr2 Zr3 35.5(3) . .
O11 Zr2 Zr3 90.4(3) . 5_556
O11 Zr2 O2 76.1(4) . 5_556
O11 Zr2 O6 75.8(3) . 6_466
O11 Zr2 O13 145.8(4) . .
O11 Zr2 O14 146.0(4) . .
O13 Zr2 Zr1 80.0(3) . .
O13 Zr2 Zr1 115.7(3) . 5_556
O13 Zr2 Zr3 170.6(3) . .
O13 Zr2 Zr3 112.3(3) . 5_556
O14 Zr2 Zr1 173.5(3) . 5_556
O14 Zr2 Zr1 114.3(2) . .
O14 Zr2 Zr3 117.5(3) . .
O14 Zr2 Zr3 83.7(3) . 5_556
O14 Zr2 O2 112.9(3) . 5_556
O14 Zr2 O13 65.1(4) . .
O15 Zr2 Zr1 89.4(3) 5_556 .
O15 Zr2 Zr1 90.8(4) 5_556 5_556
O15 Zr2 Zr3 34.1(2) 5_556 5_556
O15 Zr2 Zr3 36.3(3) 5_556 .
O15 Zr2 O2 142.6(3) 5_556 5_556
O15 Zr2 O6 78.2(3) 5_556 6_466
O15 Zr2 O11 71.7(4) 5_556 .
O15 Zr2 O13 140.1(4) 5_556 .
O15 Zr2 O14 85.4(5) 5_556 .
Zr1 Zr3 Zr2 59.60(2) 5_556 5_556
Zr1 Zr3 Zr3 89.96(2) 5_556 5_556
Zr2 Zr3 Zr1 59.86(2) . 5_556
Zr2 Zr3 Zr2 89.29(3) . 5_556
Zr2 Zr3 Zr3 60.57(3) . 5_556
Zr3 Zr3 Zr2 59.11(2) 5_556 5_556
O3 Zr3 Zr1 72.6(2) 7_565 5_556
O3 Zr3 Zr2 107.9(2) 7_565 .
O3 Zr3 Zr2 110.4(2) 7_565 5_556
O3 Zr3 Zr3 162.5(2) 7_565 5_556
O5 Zr3 Zr1 110.40(19) 6_466 5_556
O5 Zr3 Zr2 163.7(2) 6_466 5_556
O5 Zr3 Zr2 74.5(2) 6_466 .
O5 Zr3 Zr3 110.8(2) 6_466 5_556
O5 Zr3 O3 75.7(3) 6_466 7_565
O5 Zr3 O8 75.1(4) 6_466 .
O8 Zr3 Zr1 164.4(2) . 5_556
O8 Zr3 Zr2 111.3(3) . 5_556
O8 Zr3 Zr2 109.7(2) . .
O8 Zr3 Zr3 74.4(2) . 5_556
O8 Zr3 O3 123.0(3) . 7_565
O10 Zr3 Zr1 36.3(2) 5_556 5_556
O10 Zr3 Zr2 90.8(3) 5_556 .
O10 Zr3 Zr2 34.78(17) 5_556 5_556
O10 Zr3 Zr3 89.6(2) 5_556 5_556
O10 Zr3 O3 76.9(3) 5_556 7_565
O10 Zr3 O5 142.8(3) 5_556 6_466
O10 Zr3 O8 141.8(3) 5_556 .
O10 Zr3 O15 109.3(4) 5_556 5_556
O10 Zr3 O16 89.1(4) 5_556 .
O11 Zr3 Zr1 34.8(3) . 5_556
O11 Zr3 Zr2 36.1(3) . .
O11 Zr3 Zr2 89.5(3) . 5_556
O11 Zr3 Zr3 91.2(3) . 5_556
O11 Zr3 O3 74.0(4) . 7_565
O11 Zr3 O5 77.5(3) . 6_466
O11 Zr3 O8 141.7(4) . .
O11 Zr3 O10 71.1(4) . 5_556
O11 Zr3 O15 72.5(4) . 5_556
O11 Zr3 O16 144.0(4) . .
O15 Zr3 Zr1 89.6(3) . 5_556
O15 Zr3 Zr1 90.2(3) 5_556 5_556
O15 Zr3 Zr2 90.1(4) . .
O15 Zr3 Zr2 34.8(2) . 5_556
O15 Zr3 Zr2 36.4(2) 5_556 .
O15 Zr3 Zr2 88.2(3) 5_556 5_556
O15 Zr3 Zr3 34.3(2) 5_556 5_556
O15 Zr3 Zr3 34.9(3) . 5_556
O15 Zr3 O3 141.3(3) 5_556 7_565
O15 Zr3 O3 142.1(3) . 7_565
O15 Zr3 O5 78.7(3) 5_556 6_466
O15 Zr3 O5 142.2(3) . 6_466
O15 Zr3 O8 78.3(4) . .
O15 Zr3 O8 76.3(4) 5_556 .
O15 Zr3 O10 69.6(3) . 5_556
O15 Zr3 O11 109.9(5) . .
O15 Zr3 O15 69.2(4) . 5_556
O15 Zr3 O16 89.6(4) . .
O16 Zr3 Zr1 120.2(2) . 5_556
O16 Zr3 Zr2 90.5(2) . 5_556
O16 Zr3 Zr2 179.8(2) . .
O16 Zr3 Zr3 119.2(2) . 5_556
O16 Zr3 O3 72.3(3) . 7_565
O16 Zr3 O5 105.7(3) . 6_466
O16 Zr3 O8 70.2(3) . .
O16 Zr3 O15 143.5(3) . 5_556
O1 C1 C2 117.6(9) . .
O1 C1 O2 126.6(9) . .
O2 C1 C2 115.6(9) . .
C2 C3 H3 120.0 . .
C2 C3 C4 120.0 . .
C4 C3 H3 120.0 . .
C3 C2 C1 119.8(6) . .
C7 C2 C1 120.2(6) . .
C7 C2 C3 120.0 . .
C2 C7 H7 120.0 . .
C2 C7 C6 120.0 . .
C6 C7 H7 120.0 . .
C7 C6 H6 120.0 . .
C7 C6 C5 120.0 . .
C5 C6 H6 120.0 . .
C6 C5 C4 120.0 . .
C6 C5 C8 120.0(6) . .
C4 C5 C8 119.8(6) . .
C3 C4 H4 120.0 . .
C5 C4 C3 120.0 . .
C5 C4 H4 120.0 . .
N1 C8 C5 117.6(8) . .
N3 C8 C5 116.9(9) . .
N3 C8 N1 125.4(10) . .
N1 C9 C11 117.9(9) . .
N1 C9 N2 123.6(9) . .
N2 C9 C11 116.9(9) . .
N2 C10 C18 118.5(9) . .
N2 C10 N3 124.0(11) . .
N3 C10 C18 117.2(9) . .
C15 C16 H16 120.0 . .
C15 C16 C11 120.0 . .
C11 C16 H16 120.0 . .
C16 C15 H15 120.0 . .
C16 C15 C14 120.0 . .
C14 C15 H15 120.0 . .
C15 C14 C17 120.1(6) . .
C13 C14 C15 120.0 . .
C13 C14 C17 119.6(6) . .
C14 C13 H13 120.0 . .
C12 C13 C14 120.0 . .
C12 C13 H13 120.0 . .
C13 C12 H12 120.0 . .
C13 C12 C11 120.0 . .
C11 C12 H12 120.0 . .
C16 C11 C9 120.4(6) . .
C12 C11 C9 119.6(6) . .
C12 C11 C16 120.0 . .
O3 C17 C14 117.3(9) . .
O3 C17 O4 126.1(9) . .
O4 C17 C14 116.6(9) . .
C23 C18 C10 119.4(6) . .
C23 C18 C19 120.0 . .
C19 C18 C10 120.5(6) . .
C18 C23 H23 120.0 . .
C18 C23 C22 120.0 . .
C22 C23 H23 120.0 . .
C23 C22 H22 120.0 . .
C21 C22 C23 120.0 . .
C21 C22 H22 120.0 . .
C22 C21 C24 120.3(6) . .
C20 C21 C22 120.0 . .
C20 C21 C24 119.6(7) . .
C21 C20 H20 120.0 . .
C19 C20 C21 120.0 . .
C19 C20 H20 120.0 . .
C18 C19 H19 120.0 . .
C20 C19 C18 120.0 . .
C20 C19 H19 120.0 . .
O5 C24 C21 117.9(10) . .
O5 C24 O6 128.0(9) . .
O6 C24 C21 114.1(10) . .
O7 C25 C26 116.6(8) . .
O7 C25 C26 116.6(8) 5_556 .
O7 C25 O7 126.9(16) 5_556 .
C25 C26 H26A 109.5 . .
C25 C26 H26B 109.5 . .
C25 C26 H26C 109.5 . .
H26A C26 H26B 109.5 . .
H26A C26 H26C 109.5 . .
H26B C26 H26C 109.5 . .
O8 C27 O8 125(2) . 5_556
O8 C27 C28 117.7(11) 5_556 .
O8 C27 C28 117.7(11) . .
C9 N1 C8 114.7(9) . .
C10 N2 C9 115.8(9) . .
C8 N3 C10 115.9(9) . .
C1 O1 Zr1 135.1(7) . .
C1 O2 Zr2 131.6(7) . 5_556
C17 O3 Zr3 133.4(7) . 15_553
C17 O4 Zr1 132.7(7) . 4_656
C24 O5 Zr3 130.6(7) . 6_566
C24 O6 Zr2 133.2(7) . 6_566
C25 O7 Zr1 132.0(9) . .
C27 O8 Zr3 133.1(12) . .
Zr1 O9 Zr1 110.0(4) . 5_556
Zr2 O9 Zr1 112.1(4) . .
Zr2 O9 Zr1 110.2(4) . 5_556
Zr2 O10 Zr1 107.2(3) . .
Zr3 O10 Zr1 108.5(4) 5_556 .
Zr3 O10 Zr2 110.8(3) 5_556 .
Zr1 O11 Zr2 108.2(5) 5_556 .
Zr3 O11 Zr1 110.7(5) . 5_556
Zr3 O11 Zr2 108.4(5) . .
Zr3 O15 Zr2 107.3(5) 5_556 5_556
Zr3 O15 Zr2 111.1(4) . 5_556
Zr3 O15 Zr3 110.8(4) . 5_556
C47 O16 Zr3 144.1(16) 14_466 .
C47 O16 C46 88(2) 14_466 14_466
C46 O16 Zr3 127.5(17) 14_466 .
C29 C28 C27 121.3(12) . .
C29 C28 C27 121.3(12) 5_556 .
C29 C28 C29 117(2) . 5_556
C28 C29 H29 118.6 . .
C28 C29 C30 122.8(19) . .
C30 C29 H29 118.6 . .
C32 N4 C33 118.9(11) . .
C29 C30 H30 120.7 . .
C29 C30 C31 118.7(16) . .
C31 C30 H30 120.7 . .
N4 C32 N4 120.4(13) 5_556 .
N4 C32 C31 119.8(6) 5_556 .
N4 C32 C31 119.8(6) . .
C30 C31 C30 119.6(19) . 5_556
C32 C31 C30 120.2(9) . 5_556
C32 C31 C30 120.2(9) . .
C33 N5 C33 119.1(11) 5_556 .
N4 C33 C45 109.0(13) . .
N5 C33 N4 120.2(11) 5_556 .
N5 C33 N4 120.2(11) . .
N5 C33 C34 97.0(10) 5_556 .
N5 C33 C34 97.0(10) . .
N5 C33 C45 128.5(12) . .
N5 C33 C45 128.5(12) 5_556 .
C34 C33 N4 139.7(14) . .
O16 C47 O0AA 122.9(16) 14_466 .
O16 C47 C42 113.0(16) 14_466 .
O0AA C47 C42 124.2(18) . .
O16 C46 O17 133(2) 14_466 .
O16 C46 C37 114.4(17) 14_466 .
O17 C46 C37 112(2) . .
C35 C36 H36 120.0 . .
C35 C36 C37 120.0 . .
C37 C36 H36 120.0 . .
C36 C35 H35 120.0 . .
C34 C35 C36 120.0 . .
C34 C35 H35 120.0 . .
C33 C34 C35 126(2) . .
C33 C34 C39 112.1(16) . .
C35 C34 C39 120.0 . .
C34 C39 H39 120.0 . .
C38 C39 C34 120.0 . .
C38 C39 H39 120.0 . .
C39 C38 H38 120.0 . .
C39 C38 C37 120.0 . .
C37 C38 H38 120.0 . .
C36 C37 C46 117.9(16) . .
C38 C37 C46 120.5(19) . .
C38 C37 C36 120.0 . .
C44 C43 H43 120.0 . .
C44 C43 C42 120.0 . .
C42 C43 H43 120.0 . .
C43 C44 H44 120.0 . .
C43 C44 C45 120.0 . .
C45 C44 H44 120.0 . .
C44 C45 C33 127.4(15) . .
C40 C45 C33 112.1(14) . .
C40 C45 C44 120.0 . .
C45 C40 H40 120.0 . .
C45 C40 C41 120.0 . .
C41 C40 H40 120.0 . .
C40 C41 H41 120.0 . .
C40 C41 C42 120.0 . .
C42 C41 H41 120.0 . .
C43 C42 C47 117.5(14) . .
C41 C42 C47 122.5(14) . .
C41 C42 C43 120.0 . .

loop_
_geom_bond_atom_site_label_1
_geom_bond_atom_site_label_2
_geom_bond_distance
_geom_bond_site_symmetry_2
Zr1 Zr1 3.5329(17) 5_556
Zr1 Zr2 3.5059(12) 5_556
Zr1 Zr2 3.5178(10) .
Zr1 Zr3 3.5321(11) 5_556
Zr1 O1 2.203(7) .
Zr1 O4 2.207(7) 3_566
Zr1 O7 2.269(8) .
Zr1 O9 2.173(10) 5_556
Zr1 O9 2.139(7) .
Zr1 O10 2.207(9) .
Zr1 O11 2.157(10) 5_556
Zr1 O12 2.185(10) .
Zr2 Zr3 3.4940(12) .
Zr2 Zr3 3.5461(11) 5_556
Zr2 O2 2.256(7) 5_556
Zr2 O6 2.209(7) 6_466
Zr2 O9 2.101(9) .
Zr2 O10 2.164(6) .
Zr2 O11 2.172(10) .
Zr2 O13 2.258(10) .
Zr2 O14 2.239(10) .
Zr2 O15 2.171(8) 5_556
Zr3 Zr3 3.5371(17) 5_556
Zr3 O3 2.279(8) 7_565
Zr3 O5 2.233(6) 6_466
Zr3 O8 2.244(8) .
Zr3 O10 2.144(8) 5_556
Zr3 O11 2.136(11) .
Zr3 O15 2.130(7) .
Zr3 O15 2.167(11) 5_556
Zr3 O16 2.152(8) .
C1 C2 1.513(11) .
C1 O1 1.215(13) .
C1 O2 1.274(13) .
C3 H3 0.9300 .
C3 C2 1.3900 .
C3 C4 1.3900 .
C2 C7 1.3900 .
C7 H7 0.9300 .
C7 C6 1.3900 .
C6 H6 0.9300 .
C6 C5 1.3900 .
C5 C4 1.3900 .
C5 C8 1.478(11) .
C4 H4 0.9300 .
C8 N1 1.342(14) .
C8 N3 1.302(14) .
C9 C11 1.471(11) .
C9 N1 1.337(14) .
C9 N2 1.366(14) .
C10 C18 1.479(12) .
C10 N2 1.303(15) .
C10 N3 1.357(14) .
C16 H16 0.9300 .
C16 C15 1.3900 .
C16 C11 1.3900 .
C15 H15 0.9300 .
C15 C14 1.3900 .
C14 C13 1.3900 .
C14 C17 1.497(11) .
C13 H13 0.9300 .
C13 C12 1.3900 .
C12 H12 0.9300 .
C12 C11 1.3900 .
C17 O3 1.249(14) .
C17 O4 1.290(13) .
C18 C23 1.3900 .
C18 C19 1.3900 .
C23 H23 0.9300 .
C23 C22 1.3900 .
C22 H22 0.9300 .
C22 C21 1.3900 .
C21 C20 1.3900 .
C21 C24 1.501(10) .
C20 H20 0.9300 .
C20 C19 1.3900 .
C19 H19 0.9300 .
C24 O5 1.242(14) .
C24 O6 1.269(14) .
C25 C26 1.538(13) .
C25 O7 1.279(8) .
C25 O7 1.279(8) 5_556
C26 H26A 0.9600 .
C26 H26B 0.9600 .
C26 H26C 0.9600 .
C27 O8 1.319(15) .
C27 O8 1.319(15) 5_556
C27 C28 1.45(3) .
O16 C47 1.243(13) 14_466
O16 C46 1.248(13) 14_466
C28 C29 1.379(12) 5_556
C28 C29 1.379(12) .
C29 H29 0.9300 .
C29 C30 1.38(2) .
N4 C32 1.383(8) .
N4 C33 1.396(11) .
C30 H30 0.9300 .
C30 C31 1.405(11) .
C32 C31 1.390(12) .
N5 N5 0.00(3) 5_556
N5 C33 1.383(11) 5_556
N5 C33 1.383(11) .
C33 C34 1.390(10) .
C33 C45 1.406(11) .
O0AA C47 1.243(12) .
O17 C46 1.265(13) .
C47 C42 1.511(12) .
C46 C37 1.519(13) .
C36 H36 0.9300 .
C36 C35 1.3900 .
C36 C37 1.3900 .
C35 H35 0.9300 .
C35 C34 1.3900 .
C34 C39 1.3900 .
C39 H39 0.9300 .
C39 C38 1.3900 .
C38 H38 0.9300 .
C38 C37 1.3900 .
C43 H43 0.9300 .
C43 C44 1.3900 .
C43 C42 1.3900 .
C44 H44 0.9300 .
C44 C45 1.3900 .
C45 C40 1.3900 .
C40 H40 0.9300 .
C40 C41 1.3900 .
C41 H41 0.9300 .
C41 C42 1.3900 .

loop_
_geom_torsion_atom_site_label_1
_geom_torsion_atom_site_label_2
_geom_torsion_atom_site_label_3
_geom_torsion_atom_site_label_4
_geom_torsion
_geom_torsion_site_symmetry_1
_geom_torsion_site_symmetry_4
C1 C2 C7 C6 179.5(11) . .
C3 C2 C7 C6 0.0 . .
C2 C1 O1 Zr1 -170.1(7) . .
C2 C1 O2 Zr2 170.7(7) . 5_556
C2 C3 C4 C5 0.0 . .
C2 C7 C6 C5 0.0 . .
C7 C6 C5 C4 0.0 . .
C7 C6 C5 C8 174.7(14) . .
C6 C5 C4 C3 0.0 . .
C6 C5 C8 N1 -172.7(13) . .
C6 C5 C8 N3 7(2) . .
C5 C8 N1 C9 -175.0(16) . .
C5 C8 N3 C10 175.8(15) . .
C4 C3 C2 C1 -179.5(11) . .
C4 C3 C2 C7 0.0 . .
C4 C5 C8 N1 2(2) . .
C4 C5 C8 N3 -178.0(13) . .
C8 C5 C4 C3 -174.7(14) . .
C10 C18 C23 C22 -177.3(13) . .
C10 C18 C19 C20 177.2(13) . .
C16 C15 C14 C13 0.0 . .
C16 C15 C14 C17 173.9(10) . .
C15 C16 C11 C9 177.8(12) . .
C15 C16 C11 C12 0.0 . .
C15 C14 C13 C12 0.0 . .
C15 C14 C17 O3 -179.0(9) . .
C15 C14 C17 O4 1.0(14) . .
C14 C13 C12 C11 0.0 . .
C14 C17 O3 Zr3 171.4(7) . 15_553
C14 C17 O4 Zr1 -168.2(7) . 4_656
C13 C14 C17 O3 -5.1(14) . .
C13 C14 C17 O4 175.0(9) . .
C13 C12 C11 C9 -177.8(12) . .
C13 C12 C11 C16 0.0 . .
C11 C9 N1 C8 -171.8(15) . .
C11 C9 N2 C10 172.9(15) . .
C11 C16 C15 C14 0.0 . .
C17 C14 C13 C12 -174.0(10) . .
C18 C10 N2 C9 179.3(15) . .
C18 C10 N3 C8 179.3(15) . .
C18 C23 C22 C21 0.0 . .
C23 C18 C19 C20 0.0 . .
C23 C22 C21 C20 0.0 . .
C23 C22 C21 C24 176.3(10) . .
C22 C21 C20 C19 0.0 . .
C22 C21 C24 O5 -175.5(8) . .
C22 C21 C24 O6 2.6(12) . .
C21 C20 C19 C18 0.0 . .
C21 C24 O5 Zr3 167.2(7) . 6_566
C21 C24 O6 Zr2 -168.8(7) . 6_566
C20 C21 C24 O5 0.8(13) . .
C20 C21 C24 O6 178.9(7) . .
C19 C18 C23 C22 0.0 . .
C24 C21 C20 C19 -176.4(10) . .
C26 C25 O7 Zr1 173.1(5) . .
C27 C28 C29 C30 180(2) . .
N1 C8 N3 C10 -4(3) . .
N1 C9 C11 C16 173.6(13) . .
N1 C9 C11 C12 -9(2) . .
N1 C9 N2 C10 8(3) . .
N2 C9 C11 C16 7.5(19) . .
N2 C9 C11 C12 -174.7(13) . .
N2 C9 N1 C8 -7(3) . .
N2 C10 C18 C23 176.1(13) . .
N2 C10 C18 C19 -1(2) . .
N2 C10 N3 C8 5(3) . .
N3 C8 N1 C9 5(3) . .
N3 C10 C18 C23 2(2) . .
N3 C10 C18 C19 -175.6(12) . .
N3 C10 N2 C9 -7(3) . .
O1 C1 C2 C3 -6.8(14) . .
O1 C1 C2 C7 173.8(9) . .
O1 C1 O2 Zr2 -4.0(17) . 5_556
O2 C1 C2 C3 178.0(8) . .
O2 C1 C2 C7 -1.4(14) . .
O2 C1 O1 Zr1 4.4(19) . .
O3 C17 O4 Zr1 11.8(18) . 4_656
O4 C17 O3 Zr3 -8.7(19) . 15_553
O5 C24 O6 Zr2 9.0(17) . 6_566
O6 C24 O5 Zr3 -10.5(17) . 6_566
O7 C25 O7 Zr1 -6.9(5) 5_556 .
O8 C27 O8 Zr3 3.3(6) 5_556 .
O8 C27 C28 C29 15.8(14) 5_556 5_556
O8 C27 C28 C29 -164.2(14) . 5_556
O8 C27 C28 C29 -164.2(14) 5_556 .
O8 C27 C28 C29 15.8(14) . .
O16 C47 C42 C43 -160(3) 14_466 .
O16 C47 C42 C41 17(5) 14_466 .
O16 C46 C37 C36 -175(3) 14_466 .
O16 C46 C37 C38 19(5) 14_466 .
C28 C27 O8 Zr3 -176.7(6) . .
C28 C29 C30 C31 1(4) . .
C29 C28 C29 C30 0(2) 5_556 .
C29 C30 C31 C30 -0.5(19) . 5_556
C29 C30 C31 C32 180(2) . .
N4 C32 C31 C30 16.3(15) 5_556 5_556
N4 C32 C31 C30 -163.7(15) 5_556 .
N4 C32 C31 C30 16.3(15) . .
N4 C32 C31 C30 -163.7(15) . 5_556
N4 C33 C34 C35 151(3) . .
N4 C33 C34 C39 -15(5) . .
N4 C33 C45 C44 35(4) . .
N4 C33 C45 C40 -154(2) . .
C32 N4 C33 N5 14(3) . .
C32 N4 C33 N5 14(3) . 5_556
C32 N4 C33 C34 169(3) . .
C32 N4 C33 C45 178(2) . .
N5 N5 C33 N4 0.0(4) 5_556 .
N5 N5 C33 C34 0.0(4) 5_556 .
N5 N5 C33 C45 0.0(3) 5_556 .
N5 C33 C34 C35 -51(2) . .
N5 C33 C34 C35 -51(2) 5_556 .
N5 C33 C34 C39 143.3(16) 5_556 .
N5 C33 C34 C39 143.3(16) . .
N5 C33 C45 C44 -163(2) 5_556 .
N5 C33 C45 C44 -163(2) . .
N5 C33 C45 C40 9(4) 5_556 .
N5 C33 C45 C40 9(4) . .
C33 N4 C32 N4 -6.8(17) . 5_556
C33 N4 C32 C31 173.2(17) . .
C33 N5 C33 N4 -6.9(17) 5_556 .
C33 N5 C33 N5 0(100) 5_556 5_556
C33 N5 C33 C34 -171(2) 5_556 .
C33 N5 C33 C45 -168(4) 5_556 .
C33 C34 C39 C38 167(2) . .
C33 C45 C40 C41 -172(3) . .
O0AA C47 C42 C43 19(5) . .
O0AA C47 C42 C41 -163(3) . .
O17 C46 C37 C36 2(5) . .
O17 C46 C37 C38 -164(3) . .
C36 C35 C34 C33 -165(2) . .
C36 C35 C34 C39 0.0 . .
C35 C36 C37 C46 -166(3) . .
C35 C36 C37 C38 0.0 . .
C35 C34 C39 C38 0.0 . .
C34 C39 C38 C37 0.0 . .
C39 C38 C37 C46 166(3) . .
C39 C38 C37 C36 0.0 . .
C37 C36 C35 C34 0.0 . .
C43 C44 C45 C33 171(3) . .
C43 C44 C45 C40 0.0 . .
C44 C43 C42 C47 178(3) . .
C44 C43 C42 C41 0.0 . .
C44 C45 C40 C41 0.0 . .
C45 C40 C41 C42 0.0 . .
C40 C41 C42 C47 -178(3) . .
C40 C41 C42 C43 0.0 . .
C42 C43 C44 C45 0.0 . .

loop_
_platon_squeeze_void_nr
_platon_squeeze_void_average_x
_platon_squeeze_void_average_y
_platon_squeeze_void_average_z
_platon_squeeze_void_volume
_platon_squeeze_void_count_electrons
_platon_squeeze_void_content
1 -0.028 0.015 0.000 15360 5669 ' '

loop_
_twin_individual_id
_twin_individual_mass_fraction_refined
1 0.54(2)
2 0.46(2)
